data_4514118
loop_
_publ_author_name
'Zhang, Hongwei'
'Mu\~niz, Kilian'

_publ_section_title
;
 Selective Piperidine Synthesis Exploiting Iodine-Catalyzed Csp3--H
 Amination under Visible Light
;
_journal_issue 6
_journal_name_full 'ACS Catalysis'
_journal_page_first 4122
_journal_paper_doi 10.1021/acscatal.7b00928
_journal_volume 7
_journal_year 2017
_chemical_formula_sum 'C20 H24 Cl N O2 S'
_chemical_formula_weight 377.91
_chemical_name_systematic
;
 ?
;
_space_group_IT_number 14
_space_group_name_Hall '-P 2ybc'
_symmetry_cell_setting monoclinic
_symmetry_space_group_name_Hall '-P 2ybc'
_symmetry_space_group_name_H-M 'P 1 21/c 1'
_atom_sites_solution_hydrogens geom
_audit_creation_method SHELXL-2014
_cell_angle_alpha 90
_cell_angle_beta 102.1500(10)
_cell_angle_gamma 90
_cell_formula_units_Z 4
_cell_length_a 9.59310(10)
_cell_length_b 12.8055(2)
_cell_length_c 15.6673(2)
_cell_measurement_reflns_used 24946
_cell_measurement_temperature 90(2)
_cell_measurement_theta_max 39.7420
_cell_measurement_theta_min 2.6710
_cell_volume 1881.53(4)
_computing_cell_refinement 'CrystalClear-SM Expert 2.1 b29 (Rigaku, 2013)'
_computing_data_collection 'CrystalClear-SM Expert 2.1 b29 (Rigaku, 2013)'
_computing_data_reduction 'CrystalClear-SM Expert 2.1 b29 (Rigaku, 2013)'
_computing_molecular_graphics 'SHELXL-2014 (Sheldrick, 2014)'
_computing_publication_material 'SHELXL-2014 (Sheldrick, 2014)'
_computing_structure_refinement 'SHELXL-2014 (Sheldrick, 2014)'
_computing_structure_solution Sir2011
_diffrn_ambient_temperature 90(2)
_diffrn_detector_area_resol_mean 5.8140
_diffrn_detector_type 'PILATUS 200K'
_diffrn_measured_fraction_theta_full 1.000
_diffrn_measured_fraction_theta_max 0.978
_diffrn_measurement_device_type '1/4chi goniometer'
_diffrn_measurement_method
;
 Fullsphere data collection, phi and omega scans
;
_diffrn_measurement_specimen_support 'magnetic support with MicroMount'
_diffrn_radiation_monochromator 'Confocal Max Flux optic'
_diffrn_radiation_type MoK\a
_diffrn_radiation_wavelength 0.7107
_diffrn_reflns_av_R_equivalents 0.0291
_diffrn_reflns_av_unetI/netI 0.0225
_diffrn_reflns_Laue_measured_fraction_full 1.000
_diffrn_reflns_Laue_measured_fraction_max 0.978
_diffrn_reflns_limit_h_max 17
_diffrn_reflns_limit_h_min -17
_diffrn_reflns_limit_k_max 23
_diffrn_reflns_limit_k_min -23
_diffrn_reflns_limit_l_max 28
_diffrn_reflns_limit_l_min -28
_diffrn_reflns_number 54349
_diffrn_reflns_point_group_measured_fraction_full 1.000
_diffrn_reflns_point_group_measured_fraction_max 0.978
_diffrn_reflns_theta_full 25.242
_diffrn_reflns_theta_max 40.097
_diffrn_reflns_theta_min 2.172
_diffrn_source 'Microfocus rotating anode X-ray tube'
_diffrn_source_current 24
_diffrn_source_power 50
_diffrn_source_size '0.2 mm x 0.2 mm fine focus'
_diffrn_source_type 'Rigaku MicroMax-007HF'
_exptl_absorpt_coefficient_mu 0.327
_exptl_absorpt_correction_T_max 0.968
_exptl_absorpt_correction_T_min 0.745
_exptl_absorpt_correction_type multi-scan
_exptl_absorpt_process_details
; 
 CrystalClear-SM Expert 2.1 b29 (Rigaku, 2013)
;
_exptl_crystal_colour colourless
_exptl_crystal_density_diffrn 1.334
_exptl_crystal_description block
_exptl_crystal_F_000 800
_exptl_crystal_size_max 0.2
_exptl_crystal_size_mid 0.2
_exptl_crystal_size_min 0.1
_refine_diff_density_max 0.773
_refine_diff_density_min -0.684
_refine_diff_density_rms 0.062
_refine_ls_extinction_method none
_refine_ls_goodness_of_fit_ref 1.036
_refine_ls_hydrogen_treatment constr
_refine_ls_matrix_type full
_refine_ls_number_parameters 229
_refine_ls_number_reflns 11469
_refine_ls_number_restraints 0
_refine_ls_restrained_S_all 1.036
_refine_ls_R_factor_all 0.0413
_refine_ls_R_factor_gt 0.0333
_refine_ls_shift/su_max 0.004
_refine_ls_shift/su_mean 0.000
_refine_ls_structure_factor_coef Fsqd
_refine_ls_weighting_details 'w=1/[\s^2^(Fo^2^)+(0.0575P)^2^+0.3229P] where P=(Fo^2^+2Fc^2^)/3'
_refine_ls_weighting_scheme calc
_refine_ls_wR_factor_gt 0.1001
_refine_ls_wR_factor_ref 0.1042
_reflns_Friedel_coverage 0.000
_reflns_number_gt 9719
_reflns_number_total 11469
_reflns_threshold_expression 'I > 2\s(I)'
_cod_data_source_file cs7b00928_si_003.cif
_cod_data_source_block zhw3h
_cod_depositor_comments
;
The following automatic conversions were performed:

'_symmetry_cell_setting' value 'Monoclinic' changed to 'monoclinic'
according to
/home/data/users/saulius/crontab/automatic-downloads/rss-feeds/ACS/lib/dictionaries/cif_core.dic
dictionary named 'cif_core.dic' version 2.4.2 from 2011-04-26.

'_exptl_absorpt_correction_type' value 'Multi-scan' changed to
'multi-scan' according to
/home/data/users/saulius/crontab/automatic-downloads/rss-feeds/ACS/lib/dictionaries/cif_core.dic
dictionary named 'cif_core.dic' version 2.4.2 from 2011-04-26.

Automatic conversion script
Id: cif_fix_values 4973 2017-02-22 13:04:09Z antanas 

 Adding full bibliography for 4514118--4514119.cif.
;
_cod_original_sg_symbol_H-M P2(1)/c
_cod_database_code 4514118
_shelx_space_group_comment
;
The symmetry employed for this shelxl refinement is uniquely defined
by the following loop, which should always be used as a source of
symmetry information in preference to the above space-group names.
They are only intended as comments.
;
_shelx_estimated_absorpt_t_min 0.937
_shelx_estimated_absorpt_t_max 0.968
_shelxl_version_number 2014-3

loop_
_space_group_symop_operation_xyz
'x, y, z'
'-x, y+1/2, -z+1/2'
'-x, -y, -z'
'x, -y-1/2, z-1/2'

loop_
_atom_site_label
_atom_site_type_symbol
_atom_site_fract_x
_atom_site_fract_y
_atom_site_fract_z
_atom_site_U_iso_or_equiv
_atom_site_adp_type
_atom_site_occupancy
_atom_site_site_symmetry_order
_atom_site_calc_flag
_atom_site_refinement_flags_posn
_atom_site_refinement_flags_adp
C1 C 0.17931(6) 0.06742(5) 0.86894(4) 0.01351(9) Uani 1 1 d . .
H1 H 0.1481 0.0420 0.9223 0.016 Uiso 1 1 calc R U
C2 C 0.30594(6) 0.14125(5) 0.89960(4) 0.01336(9) Uani 1 1 d . .
C3 C 0.28185(7) 0.24722(5) 0.91267(5) 0.01719(10) Uani 1 1 d . .
H3 H 0.1875 0.2738 0.8971 0.021 Uiso 1 1 calc R U
C4 C 0.39300(8) 0.31470(5) 0.94793(5) 0.02017(11) Uani 1 1 d . .
H4 H 0.3749 0.3864 0.9567 0.024 Uiso 1 1 calc R U
C5 C 0.53090(7) 0.27528(6) 0.97003(5) 0.02029(11) Uani 1 1 d . .
C6 C 0.55932(7) 0.17095(6) 0.95710(4) 0.01957(11) Uani 1 1 d . .
H6 H 0.6542 0.1451 0.9720 0.023 Uiso 1 1 calc R U
C7 C 0.44655(7) 0.10435(5) 0.92179(4) 0.01634(10) Uani 1 1 d . .
H7 H 0.4655 0.0329 0.9127 0.020 Uiso 1 1 calc R U
C8 C 0.21164(7) -0.02954(5) 0.81861(4) 0.01620(10) Uani 1 1 d . .
H8A H 0.3001 -0.0630 0.8510 0.019 Uiso 1 1 calc R U
H8B H 0.1329 -0.0805 0.8147 0.019 Uiso 1 1 calc R U
C9 C 0.22942(6) -0.00165(5) 0.72664(4) 0.01571(9) Uani 1 1 d . .
H9A H 0.2466 -0.0663 0.6958 0.019 Uiso 1 1 calc R U
H9B H 0.3140 0.0439 0.7308 0.019 Uiso 1 1 calc R U
C10 C 0.09778(6) 0.05453(5) 0.67333(4) 0.01438(9) Uani 1 1 d . .
C11 C 0.06715(7) 0.15061(5) 0.72526(4) 0.01475(9) Uani 1 1 d . .
H11A H 0.1439 0.2027 0.7267 0.018 Uiso 1 1 calc R U
H11B H -0.0237 0.1828 0.6951 0.018 Uiso 1 1 calc R U
C12 C -0.03078(7) -0.01973(5) 0.65412(4) 0.01706(10) Uani 1 1 d . .
H12A H -0.1121 0.0160 0.6174 0.026 Uiso 1 1 calc R U
H12B H -0.0558 -0.0408 0.7091 0.026 Uiso 1 1 calc R U
H12C H -0.0065 -0.0817 0.6236 0.026 Uiso 1 1 calc R U
C13 C 0.13022(9) 0.09259(6) 0.58689(5) 0.02285(12) Uani 1 1 d . .
H13A H 0.2167 0.1355 0.5987 0.034 Uiso 1 1 calc R U
H13B H 0.0500 0.1343 0.5555 0.034 Uiso 1 1 calc R U
H13C H 0.1447 0.0323 0.5512 0.034 Uiso 1 1 calc R U
C14 C -0.20054(6) 0.04518(5) 0.83158(4) 0.01352(9) Uani 1 1 d . .
C15 C -0.31062(6) 0.04506(5) 0.75745(4) 0.01515(9) Uani 1 1 d . .
H15 H -0.3241 0.1031 0.7188 0.018 Uiso 1 1 calc R U
C16 C -0.40052(6) -0.04145(5) 0.74083(4) 0.01645(10) Uani 1 1 d . .
H16 H -0.4745 -0.0424 0.6899 0.020 Uiso 1 1 calc R U
C17 C -0.38375(7) -0.12691(5) 0.79789(4) 0.01663(10) Uani 1 1 d . .
C18 C -0.27210(8) -0.12473(5) 0.87168(4) 0.01880(11) Uani 1 1 d . .
H18 H -0.2592 -0.1822 0.9109 0.023 Uiso 1 1 calc R U
C19 C -0.17990(7) -0.03983(5) 0.88838(4) 0.01705(10) Uani 1 1 d . .
H19 H -0.1035 -0.0398 0.9381 0.020 Uiso 1 1 calc R U
C20 C -0.48133(8) -0.22017(6) 0.78004(5) 0.02249(12) Uani 1 1 d . .
H20A H -0.5740 -0.1984 0.7454 0.034 Uiso 1 1 calc R U
H20B H -0.4942 -0.2500 0.8355 0.034 Uiso 1 1 calc R U
H20C H -0.4392 -0.2728 0.7477 0.034 Uiso 1 1 calc R U
Cl1 Cl 0.67052(2) 0.35888(2) 1.01444(2) 0.03481(6) Uani 1 1 d . .
N1 N 0.05769(5) 0.12432(4) 0.81548(3) 0.01358(8) Uani 1 1 d . .
O1 O -0.15196(5) 0.23955(4) 0.80409(4) 0.01988(9) Uani 1 1 d . .
O2 O -0.03798(6) 0.15954(4) 0.94696(3) 0.02030(9) Uani 1 1 d . .
S1 S -0.08286(2) 0.15240(2) 0.85332(2) 0.01382(3) Uani 1 1 d . .

loop_
_atom_site_aniso_label
_atom_site_aniso_U_11
_atom_site_aniso_U_22
_atom_site_aniso_U_33
_atom_site_aniso_U_23
_atom_site_aniso_U_13
_atom_site_aniso_U_12
C1 0.0122(2) 0.0127(2) 0.0152(2) 0.00107(16) 0.00200(16) 0.00127(16)
C2 0.0126(2) 0.0139(2) 0.0133(2) -0.00107(16) 0.00213(16) 0.00076(16)
C3 0.0159(2) 0.0144(2) 0.0217(3) -0.00255(19) 0.00477(19) 0.00022(18)
C4 0.0211(3) 0.0169(2) 0.0235(3) -0.0051(2) 0.0068(2) -0.0033(2)
C5 0.0180(2) 0.0240(3) 0.0187(3) -0.0059(2) 0.0033(2) -0.0060(2)
C6 0.0137(2) 0.0255(3) 0.0181(2) -0.0035(2) 0.00025(19) -0.0006(2)
C7 0.0138(2) 0.0181(2) 0.0160(2) -0.00195(18) 0.00050(17) 0.00227(18)
C8 0.0159(2) 0.0113(2) 0.0199(2) -0.00019(17) 0.00050(19) 0.00190(17)
C9 0.0128(2) 0.0144(2) 0.0198(2) -0.00363(18) 0.00325(18) 0.00068(17)
C10 0.0150(2) 0.0134(2) 0.0149(2) -0.00089(17) 0.00357(17) -0.00025(16)
C11 0.0167(2) 0.0122(2) 0.0153(2) 0.00108(16) 0.00322(18) 0.00152(16)
C12 0.0143(2) 0.0178(2) 0.0180(2) -0.00207(19) 0.00080(18) -0.00106(18)
C13 0.0300(3) 0.0224(3) 0.0180(3) -0.0002(2) 0.0095(2) -0.0024(2)
C14 0.0121(2) 0.0130(2) 0.0159(2) -0.00116(16) 0.00373(16) 0.00041(16)
C15 0.0115(2) 0.0150(2) 0.0187(2) 0.00062(18) 0.00251(17) 0.00118(16)
C16 0.0115(2) 0.0169(2) 0.0206(2) -0.00206(19) 0.00259(18) -0.00004(17)
C17 0.0150(2) 0.0147(2) 0.0216(3) -0.00314(19) 0.00701(19) -0.00148(18)
C18 0.0233(3) 0.0150(2) 0.0186(2) 0.00069(19) 0.0055(2) -0.0018(2)
C19 0.0193(2) 0.0162(2) 0.0150(2) 0.00013(18) 0.00223(19) -0.00088(19)
C20 0.0197(3) 0.0171(3) 0.0319(3) -0.0042(2) 0.0083(2) -0.0048(2)
Cl1 0.02579(9) 0.03753(11) 0.03961(12) -0.01442(9) 0.00349(8) -0.01510(8)
N1 0.01102(17) 0.01503(19) 0.01477(19) 0.00082(15) 0.00286(14) 0.00259(14)
O1 0.01523(19) 0.01190(17) 0.0324(3) -0.00006(17) 0.00469(17) 0.00317(14)
O2 0.0187(2) 0.0248(2) 0.0181(2) -0.00805(17) 0.00552(16) -0.00284(17)
S1 0.01144(6) 0.01222(6) 0.01805(6) -0.00304(4) 0.00367(4) 0.00061(4)

loop_
_atom_type_symbol
_atom_type_description
_atom_type_scat_dispersion_real
_atom_type_scat_dispersion_imag
_atom_type_scat_source
C C 0.0033 0.0016 'International Tables Vol C Tables 4.2.6.8 and 6.1.1.4'
H H 0.0000 0.0000 'International Tables Vol C Tables 4.2.6.8 and 6.1.1.4'
N N 0.0061 0.0033 'International Tables Vol C Tables 4.2.6.8 and 6.1.1.4'
O O 0.0106 0.0060 'International Tables Vol C Tables 4.2.6.8 and 6.1.1.4'
S S 0.1246 0.1234 'International Tables Vol C Tables 4.2.6.8 and 6.1.1.4'
Cl Cl 0.1484 0.1585 'International Tables Vol C Tables 4.2.6.8 and 6.1.1.4'

loop_
_geom_angle_atom_site_label_1
_geom_angle_atom_site_label_2
_geom_angle_atom_site_label_3
_geom_angle
N1 C1 C2 110.63(5)
N1 C1 C8 109.15(5)
C2 C1 C8 115.24(5)
N1 C1 H1 107.1
C2 C1 H1 107.1
C8 C1 H1 107.1
C3 C2 C7 118.07(6)
C3 C2 C1 119.95(5)
C7 C2 C1 121.79(5)
C4 C3 C2 121.57(6)
C4 C3 H3 119.2
C2 C3 H3 119.2
C5 C4 C3 118.84(6)
C5 C4 H4 120.6
C3 C4 H4 120.6
C6 C5 C4 121.30(6)
C6 C5 Cl1 119.49(6)
C4 C5 Cl1 119.20(6)
C5 C6 C7 119.09(6)
C5 C6 H6 120.5
C7 C6 H6 120.5
C6 C7 C2 121.12(6)
C6 C7 H7 119.4
C2 C7 H7 119.4
C9 C8 C1 111.68(5)
C9 C8 H8A 109.3
C1 C8 H8A 109.3
C9 C8 H8B 109.3
C1 C8 H8B 109.3
H8A C8 H8B 107.9
C8 C9 C10 112.30(5)
C8 C9 H9A 109.1
C10 C9 H9A 109.1
C8 C9 H9B 109.1
C10 C9 H9B 109.1
H9A C9 H9B 107.9
C13 C10 C12 109.14(5)
C13 C10 C11 108.08(5)
C12 C10 C11 111.36(5)
C13 C10 C9 109.42(5)
C12 C10 C9 110.51(5)
C11 C10 C9 108.28(5)
N1 C11 C10 112.45(5)
N1 C11 H11A 109.1
C10 C11 H11A 109.1
N1 C11 H11B 109.1
C10 C11 H11B 109.1
H11A C11 H11B 107.8
C10 C12 H12A 109.5
C10 C12 H12B 109.5
H12A C12 H12B 109.5
C10 C12 H12C 109.5
H12A C12 H12C 109.5
H12B C12 H12C 109.5
C10 C13 H13A 109.5
C10 C13 H13B 109.5
H13A C13 H13B 109.5
C10 C13 H13C 109.5
H13A C13 H13C 109.5
H13B C13 H13C 109.5
C19 C14 C15 120.76(6)
C19 C14 S1 119.04(5)
C15 C14 S1 120.19(5)
C16 C15 C14 119.10(6)
C16 C15 H15 120.5
C14 C15 H15 120.5
C15 C16 C17 121.20(6)
C15 C16 H16 119.4
C17 C16 H16 119.4
C16 C17 C18 118.44(6)
C16 C17 C20 121.16(6)
C18 C17 C20 120.40(6)
C19 C18 C17 121.07(6)
C19 C18 H18 119.5
C17 C18 H18 119.5
C18 C19 C14 119.41(6)
C18 C19 H19 120.3
C14 C19 H19 120.3
C17 C20 H20A 109.5
C17 C20 H20B 109.5
H20A C20 H20B 109.5
C17 C20 H20C 109.5
H20A C20 H20C 109.5
H20B C20 H20C 109.5
C11 N1 C1 117.10(5)
C11 N1 S1 121.53(4)
C1 N1 S1 121.32(4)
O1 S1 O2 120.14(3)
O1 S1 N1 107.50(3)
O2 S1 N1 107.00(3)
O1 S1 C14 107.25(3)
O2 S1 C14 106.72(3)
N1 S1 C14 107.70(3)

loop_
_geom_bond_atom_site_label_1
_geom_bond_atom_site_label_2
_geom_bond_distance
C1 N1 1.4773(8)
C1 C2 1.5345(8)
C1 C8 1.5371(9)
C1 H1 1.0000
C2 C3 1.3988(9)
C2 C7 1.4022(8)
C3 C4 1.3932(9)
C3 H3 0.9500
C4 C5 1.3900(10)
C4 H4 0.9500
C5 C6 1.3869(11)
C5 Cl1 1.7412(7)
C6 C7 1.3970(9)
C6 H6 0.9500
C7 H7 0.9500
C8 C9 1.5285(9)
C8 H8A 0.9900
C8 H8B 0.9900
C9 C10 1.5381(9)
C9 H9A 0.9900
C9 H9B 0.9900
C10 C13 1.5317(9)
C10 C12 1.5361(9)
C10 C11 1.5370(8)
C11 N1 1.4744(8)
C11 H11A 0.9900
C11 H11B 0.9900
C12 H12A 0.9800
C12 H12B 0.9800
C12 H12C 0.9800
C13 H13A 0.9800
C13 H13B 0.9800
C13 H13C 0.9800
C14 C19 1.3937(9)
C14 C15 1.3956(9)
C14 S1 1.7646(6)
C15 C16 1.3944(9)
C15 H15 0.9500
C16 C17 1.4008(10)
C16 H16 0.9500
C17 C18 1.4012(10)
C17 C20 1.5068(9)
C18 C19 1.3911(10)
C18 H18 0.9500
C19 H19 0.9500
C20 H20A 0.9800
C20 H20B 0.9800
C20 H20C 0.9800
N1 S1 1.6234(5)
O1 S1 1.4369(5)
O2 S1 1.4423(5)

loop_
_geom_torsion_atom_site_label_1
_geom_torsion_atom_site_label_2
_geom_torsion_atom_site_label_3
_geom_torsion_atom_site_label_4
_geom_torsion
N1 C1 C2 C3 29.39(8)
C8 C1 C2 C3 153.80(6)
N1 C1 C2 C7 -155.68(6)
C8 C1 C2 C7 -31.28(8)
C7 C2 C3 C4 -1.01(10)
C1 C2 C3 C4 174.10(6)
C2 C3 C4 C5 0.36(11)
C3 C4 C5 C6 0.42(11)
C3 C4 C5 Cl1 -179.82(6)
C4 C5 C6 C7 -0.52(11)
Cl1 C5 C6 C7 179.72(5)
C5 C6 C7 C2 -0.16(10)
C3 C2 C7 C6 0.90(10)
C1 C2 C7 C6 -174.11(6)
N1 C1 C8 C9 52.08(6)
C2 C1 C8 C9 -73.09(6)
C1 C8 C9 C10 -56.81(7)
C8 C9 C10 C13 172.70(5)
C8 C9 C10 C12 -67.10(6)
C8 C9 C10 C11 55.11(6)
C13 C10 C11 N1 -170.63(5)
C12 C10 C11 N1 69.50(7)
C9 C10 C11 N1 -52.20(7)
C19 C14 C15 C16 0.16(9)
S1 C14 C15 C16 178.79(5)
C14 C15 C16 C17 1.16(9)
C15 C16 C17 C18 -1.30(9)
C15 C16 C17 C20 179.76(6)
C16 C17 C18 C19 0.14(10)
C20 C17 C18 C19 179.08(6)
C17 C18 C19 C14 1.15(10)
C15 C14 C19 C18 -1.30(9)
S1 C14 C19 C18 -179.94(5)
C10 C11 N1 C1 53.89(7)
C10 C11 N1 S1 -123.69(5)
C2 C1 N1 C11 75.72(6)
C8 C1 N1 C11 -52.09(7)
C2 C1 N1 S1 -106.70(5)
C8 C1 N1 S1 125.49(5)
C11 N1 S1 O1 -25.31(6)
C1 N1 S1 O1 157.22(5)
C11 N1 S1 O2 -155.62(5)
C1 N1 S1 O2 26.91(6)
C11 N1 S1 C14 89.97(5)
C1 N1 S1 C14 -87.50(5)
C19 C14 S1 O1 -161.77(5)
C15 C14 S1 O1 19.58(6)
C19 C14 S1 O2 -31.82(6)
C15 C14 S1 O2 149.53(5)
C19 C14 S1 N1 82.78(5)
C15 C14 S1 N1 -95.86(5)
